data_7201187
loop_
_publ_author_name
'Nizhnik, Yakov P.'
'Lu, Jianjiang'
'Rosokha, Sergiy V.'
'Kochi, Jay K.'

_publ_section_title
;
 Trimorphism of a model carcinogen 4-nitroquinoline-N-oxide
;
_journal_issue 11
_journal_name_full CrystEngComm
_journal_page_first 2400
_journal_paper_doi 10.1039/b905845a
_journal_volume 11
_journal_year 2009
_chemical_formula_moiety 'C9 H6 N2 O3'
_chemical_formula_sum 'C9 H6 N2 O3'
_chemical_formula_weight 190.16
_chemical_name_systematic
;
?
;
_space_group_IT_number 19
_symmetry_cell_setting orthorhombic
_symmetry_space_group_name_Hall 'P 2ac 2ab'
_symmetry_space_group_name_H-M 'P 21 21 21'
_atom_sites_solution_hydrogens geom
_atom_sites_solution_primary direct
_atom_sites_solution_secondary difmap
_audit_creation_method SHELXL-97
_cell_angle_alpha 90.00
_cell_angle_beta 90.00
_cell_angle_gamma 90.00
_cell_formula_units_Z 4
_cell_length_a 5.0709(10)
_cell_length_b 6.1246(12)
_cell_length_c 25.500(5)
_cell_measurement_temperature 173(2)
_cell_volume 792.0(3)
_computing_cell_refinement 'SAINT (Bruker, 2003)'
_computing_data_collection 'SMART (Bruker, 2003)'
_computing_data_reduction 'SAINT & SADABS (Bruker, 2003)'
_computing_molecular_graphics 'XP (Bruker, 1999)'
_computing_publication_material 'SHELXL, XCIF (Bruker, 1999)'
_computing_structure_refinement SHELXTL
_computing_structure_solution 'SHELXTL (Bruker, 2003)'
_diffrn_ambient_temperature 173(2)
_diffrn_measured_fraction_theta_full 0.995
_diffrn_measured_fraction_theta_max 0.976
_diffrn_measurement_device 'Bruker SMART'
_diffrn_measurement_method 'omega-scan, full sphere'
_diffrn_radiation_monochromator graphite
_diffrn_radiation_source 'fine-focus sealed tube'
_diffrn_radiation_type MoK\a
_diffrn_radiation_wavelength 0.71073
_diffrn_reflns_av_R_equivalents 0.0417
_diffrn_reflns_av_sigmaI/netI 0.0578
_diffrn_reflns_limit_h_max 7
_diffrn_reflns_limit_h_min -7
_diffrn_reflns_limit_k_max 8
_diffrn_reflns_limit_k_min -6
_diffrn_reflns_limit_l_max 36
_diffrn_reflns_limit_l_min -25
_diffrn_reflns_number 5994
_diffrn_reflns_theta_full 30.00
_diffrn_reflns_theta_max 30.60
_diffrn_reflns_theta_min 1.60
_diffrn_standards_decay_% 0
_diffrn_standards_interval_count 0
_diffrn_standards_interval_time 0
_diffrn_standards_number 0
_exptl_absorpt_coefficient_mu 0.123
_exptl_absorpt_correction_T_max 0.9902
_exptl_absorpt_correction_T_min 0.9758
_exptl_absorpt_correction_type multi-scan
_exptl_absorpt_process_details '(SADABS; Bruker, 2003)'
_exptl_crystal_colour yellow
_exptl_crystal_density_diffrn 1.595
_exptl_crystal_density_method 'not measured'
_exptl_crystal_description plate
_exptl_crystal_F_000 392
_exptl_crystal_size_max 0.20
_exptl_crystal_size_mid 0.20
_exptl_crystal_size_min 0.08
_refine_diff_density_max 0.244
_refine_diff_density_min -0.182
_refine_diff_density_rms 0.053
_refine_ls_abs_structure_details 'Flack H D (1983), Acta Cryst. A39, 876-881'
_refine_ls_abs_structure_Flack 0.00(2)
_refine_ls_extinction_method none
_refine_ls_goodness_of_fit_ref 1.051
_refine_ls_hydrogen_treatment constr
_refine_ls_matrix_type full
_refine_ls_number_parameters 127
_refine_ls_number_reflns 2335
_refine_ls_number_restraints 0
_refine_ls_restrained_S_all 1.051
_refine_ls_R_factor_all 0.0865
_refine_ls_R_factor_gt 0.0586
_refine_ls_shift/su_max 0.000
_refine_ls_shift/su_mean 0.000
_refine_ls_structure_factor_coef Fsqd
_refine_ls_weighting_details 'calc w=1/[\s^2^(Fo^2^)+(0.0376P)^2^+0.0972P] where P=(Fo^2^+2Fc^2^)/3'
_refine_ls_weighting_scheme calc
_refine_ls_wR_factor_gt 0.0995
_refine_ls_wR_factor_ref 0.1100
_reflns_number_gt 1696
_reflns_number_total 2335
_reflns_threshold_expression >2sigma(I)
_cod_data_source_file b905845a.txt
_cod_data_source_block yak13
_cod_database_code 7201187

loop_
_symmetry_equiv_pos_as_xyz
'x, y, z'
'-x+1/2, -y, z+1/2'
'-x, y+1/2, -z+1/2'
'x+1/2, -y+1/2, -z'

loop_
_atom_site_label
_atom_site_type_symbol
_atom_site_fract_x
_atom_site_fract_y
_atom_site_fract_z
_atom_site_U_iso_or_equiv
_atom_site_adp_type
_atom_site_occupancy
_atom_site_symmetry_multiplicity
_atom_site_calc_flag
_atom_site_refinement_flags
_atom_site_disorder_assembly
_atom_site_disorder_group
O1 O -0.2435(3) -0.3112(2) 0.10055(7) 0.0495(5) Uani 1 1 d . . .
O3 O 0.1494(3) 0.5704(3) 0.19597(6) 0.0470(5) Uani 1 1 d . . .
O2 O -0.2358(3) 0.5332(3) 0.23031(7) 0.0459(4) Uani 1 1 d . . .
N1 N -0.2020(4) -0.1245(3) 0.12238(8) 0.0359(5) Uani 1 1 d . . .
N2 N -0.0608(3) 0.4728(3) 0.20042(7) 0.0330(4) Uani 1 1 d . . .
C1 C -0.3497(4) -0.0566(4) 0.16264(9) 0.0369(5) Uani 1 1 d . . .
H1 H -0.4899 -0.1464 0.1747 0.044 Uiso 1 1 calc R . .
C2 C -0.3034(4) 0.1409(4) 0.18717(8) 0.0319(5) Uani 1 1 d . . .
H2 H -0.4108 0.1849 0.2158 0.038 Uiso 1 1 calc R . .
C3 C -0.1036(4) 0.2729(3) 0.17035(8) 0.0260(4) Uani 1 1 d . . .
C4 C 0.0557(4) 0.2143(3) 0.12652(8) 0.0259(5) Uani 1 1 d . . .
C5 C 0.2576(4) 0.3407(3) 0.10330(8) 0.0291(5) Uani 1 1 d . . .
H5 H 0.2968 0.4808 0.1173 0.035 Uiso 1 1 calc R . .
C6 C 0.3977(4) 0.2660(4) 0.06120(8) 0.0359(5) Uani 1 1 d . . .
H6 H 0.5324 0.3545 0.0464 0.043 Uiso 1 1 calc R . .
C7 C 0.3450(4) 0.0611(4) 0.03963(8) 0.0402(6) Uani 1 1 d . . .
H7 H 0.4452 0.0103 0.0106 0.048 Uiso 1 1 calc R . .
C8 C 0.1500(4) -0.0662(4) 0.06011(9) 0.0380(5) Uani 1 1 d . . .
H8 H 0.1138 -0.2056 0.0454 0.046 Uiso 1 1 calc R . .
C9 C 0.0033(4) 0.0094(3) 0.10295(9) 0.0289(5) Uani 1 1 d . . .

loop_
_atom_site_aniso_label
_atom_site_aniso_U_11
_atom_site_aniso_U_22
_atom_site_aniso_U_33
_atom_site_aniso_U_23
_atom_site_aniso_U_13
_atom_site_aniso_U_12
O1 0.0508(10) 0.0242(9) 0.0734(12) -0.0043(8) -0.0169(10) -0.0069(8)
O3 0.0405(9) 0.0535(11) 0.0471(9) -0.0155(9) 0.0012(8) -0.0161(8)
O2 0.0429(9) 0.0498(11) 0.0450(9) -0.0092(8) 0.0088(8) 0.0109(9)
N1 0.0320(9) 0.0260(10) 0.0495(12) 0.0029(9) -0.0131(8) -0.0020(8)
N2 0.0326(9) 0.0358(11) 0.0306(9) 0.0013(8) -0.0019(8) 0.0032(8)
C1 0.0255(10) 0.0379(14) 0.0473(13) 0.0142(12) -0.0033(10) -0.0045(10)
C2 0.0250(10) 0.0385(13) 0.0321(12) 0.0094(10) -0.0015(8) 0.0009(9)
C3 0.0233(9) 0.0268(12) 0.0279(10) 0.0028(9) -0.0037(8) 0.0014(8)
C4 0.0231(9) 0.0281(12) 0.0265(10) 0.0033(9) -0.0051(8) 0.0019(9)
C5 0.0275(10) 0.0299(11) 0.0300(11) 0.0038(9) -0.0044(9) -0.0035(9)
C6 0.0313(11) 0.0441(15) 0.0322(11) 0.0066(11) 0.0018(10) 0.0036(10)
C7 0.0398(12) 0.0508(16) 0.0300(11) -0.0020(11) 0.0019(10) 0.0123(11)
C8 0.0425(12) 0.0320(13) 0.0396(12) -0.0088(11) -0.0108(11) 0.0079(10)
C9 0.0272(10) 0.0263(12) 0.0331(11) 0.0017(10) -0.0095(8) 0.0019(9)

loop_
_atom_type_symbol
_atom_type_description
_atom_type_scat_dispersion_real
_atom_type_scat_dispersion_imag
_atom_type_scat_source
C C 0.0033 0.0016 'International Tables Vol C Tables 4.2.6.8 and 6.1.1.4'
H H 0.0000 0.0000 'International Tables Vol C Tables 4.2.6.8 and 6.1.1.4'
N N 0.0061 0.0033 'International Tables Vol C Tables 4.2.6.8 and 6.1.1.4'
O O 0.0106 0.0060 'International Tables Vol C Tables 4.2.6.8 and 6.1.1.4'

loop_
_geom_angle_atom_site_label_1
_geom_angle_atom_site_label_2
_geom_angle_atom_site_label_3
_geom_angle
_geom_angle_site_symmetry_1
_geom_angle_site_symmetry_3
_geom_angle_publ_flag
O1 N1 C1 121.1(2) . . ?
O1 N1 C9 118.9(2) . . ?
C1 N1 C9 120.05(19) . . ?
O2 N2 O3 122.62(19) . . ?
O2 N2 C3 118.10(17) . . ?
O3 N2 C3 119.25(18) . . ?
N1 C1 C2 121.6(2) . . ?
N1 C1 H1 119.2 . . ?
C2 C1 H1 119.2 . . ?
C3 C2 C1 120.2(2) . . ?
C3 C2 H2 119.9 . . ?
C1 C2 H2 119.9 . . ?
C2 C3 C4 121.2(2) . . ?
C2 C3 N2 116.22(19) . . ?
C4 C3 N2 122.57(17) . . ?
C5 C4 C9 116.31(19) . . ?
C5 C4 C3 126.96(19) . . ?
C9 C4 C3 116.71(19) . . ?
C6 C5 C4 121.5(2) . . ?
C6 C5 H5 119.3 . . ?
C4 C5 H5 119.3 . . ?
C5 C6 C7 120.8(2) . . ?
C5 C6 H6 119.6 . . ?
C7 C6 H6 119.6 . . ?
C8 C7 C6 120.1(2) . . ?
C8 C7 H7 119.9 . . ?
C6 C7 H7 119.9 . . ?
C7 C8 C9 119.7(2) . . ?
C7 C8 H8 120.2 . . ?
C9 C8 H8 120.2 . . ?
C8 C9 N1 118.2(2) . . ?
C8 C9 C4 121.6(2) . . ?
N1 C9 C4 120.18(19) . . ?

loop_
_geom_bond_atom_site_label_1
_geom_bond_atom_site_label_2
_geom_bond_distance
_geom_bond_site_symmetry_2
_geom_bond_publ_flag
O1 N1 1.289(2) . ?
O3 N2 1.227(2) . ?
O2 N2 1.227(2) . ?
N1 C1 1.337(3) . ?
N1 C9 1.415(3) . ?
N2 C3 1.461(3) . ?
C1 C2 1.382(3) . ?
C1 H1 0.9500 . ?
C2 C3 1.365(3) . ?
C2 H2 0.9500 . ?
C3 C4 1.425(3) . ?
C4 C5 1.414(3) . ?
C4 C9 1.417(3) . ?
C5 C6 1.366(3) . ?
C5 H5 0.9500 . ?
C6 C7 1.396(3) . ?
C6 H6 0.9500 . ?
C7 C8 1.363(3) . ?
C7 H7 0.9500 . ?
C8 C9 1.400(3) . ?
C8 H8 0.9500 . ?

loop_
_cod_related_entry_id
_cod_related_entry_database
_cod_related_entry_code
1 ChemSpider 5740
